data_7052060
loop_
_publ_author_name
'Antti \%Ahman'
'Minna Luostarinen'
'Kari Rissanen'
'Maija Nissinen'

_publ_section_title
;
 Complexation of C-methyl pyrogallarene with small quaternary and
 tertiary alkyl ammonium cations
;
_journal_issue 1
_journal_name_full 'New Journal of Chemistry'
_journal_page_first 169
_journal_paper_doi 10.1039/b609117b
_journal_volume 31
_journal_year 2007
_chemical_formula_moiety 'C32 H32 O12,C32 H31.5 O12, C4 H12 N, 8(C H4 O), Cl0.5'
_chemical_formula_sum 'C76 H107.5 Cl0.5 N O32'
_chemical_formula_weight 1564.85
_chemical_name_systematic
;
?
;
_space_group_IT_number 14
_symmetry_cell_setting monoclinic
_symmetry_space_group_name_Hall '-P 2yn'
_symmetry_space_group_name_H-M 'P 1 21/n 1'
_atom_sites_solution_hydrogens geom
_atom_sites_solution_primary direct
_atom_sites_solution_secondary difmap
_audit_creation_method SHELXL-97
_cell_angle_alpha 90.00
_cell_angle_beta 91.297(2)
_cell_angle_gamma 90.00
_cell_formula_units_Z 4
_cell_length_a 15.2741(8)
_cell_length_b 23.8114(11)
_cell_length_c 21.7021(14)
_cell_measurement_temperature 173.0(1)
_cell_volume 7891.0(8)
_computing_cell_refinement Denzo-SMN
_computing_data_collection Collect
_computing_data_reduction Denzo-SMN
_computing_structure_refinement 'SHELXL-97 (Sheldrick, 1997)'
_computing_structure_solution 'SHELXL-97 (Sheldrick, 1997)'
_diffrn_ambient_temperature 173.0(1)
_diffrn_measured_fraction_theta_full 0.972
_diffrn_measured_fraction_theta_max 0.972
_diffrn_measurement_device_type 'Nonius Kappa CCD'
_diffrn_radiation_monochromator graphite
_diffrn_radiation_source 'fine-focus sealed tube'
_diffrn_radiation_type MoK\a
_diffrn_radiation_wavelength 0.71073
_diffrn_reflns_av_R_equivalents 0.2204
_diffrn_reflns_av_sigmaI/netI 0.2284
_diffrn_reflns_limit_h_max 15
_diffrn_reflns_limit_h_min -17
_diffrn_reflns_limit_k_max 27
_diffrn_reflns_limit_k_min -27
_diffrn_reflns_limit_l_max 24
_diffrn_reflns_limit_l_min -25
_diffrn_reflns_number 48118
_diffrn_reflns_theta_full 24.33
_diffrn_reflns_theta_max 24.33
_diffrn_reflns_theta_min 2.94
_exptl_absorpt_coefficient_mu 0.119
_exptl_absorpt_correction_T_max 0.9767
_exptl_absorpt_correction_T_min 0.9653
_exptl_absorpt_correction_type none
_exptl_crystal_colour colourless
_exptl_crystal_density_diffrn 1.317
_exptl_crystal_density_method 'not measured'
_exptl_crystal_description block
_exptl_crystal_F_000 3340
_exptl_crystal_size_max 0.30
_exptl_crystal_size_mid 0.20
_exptl_crystal_size_min 0.20
_refine_diff_density_max 0.675
_refine_diff_density_min -0.483
_refine_diff_density_rms 0.096
_refine_ls_extinction_coef 0.00145(15)
_refine_ls_extinction_expression Fc^*^=kFc[1+0.001xFc^2^\l^3^/sin(2\q)]^-1/4^
_refine_ls_extinction_method SHELXL
_refine_ls_goodness_of_fit_ref 1.036
_refine_ls_hydrogen_treatment constr
_refine_ls_matrix_type full
_refine_ls_number_parameters 1005
_refine_ls_number_reflns 12515
_refine_ls_number_restraints 2
_refine_ls_restrained_S_all 1.036
_refine_ls_R_factor_all 0.2813
_refine_ls_R_factor_gt 0.1489
_refine_ls_shift/su_max 0.000
_refine_ls_shift/su_mean 0.000
_refine_ls_structure_factor_coef Fsqd
_refine_ls_weighting_details 'calc w=1/[\s^2^(Fo^2^)+(0.0062P)^2^+120.6313P] where P=(Fo^2^+2Fc^2^)/3'
_refine_ls_weighting_scheme calc
_refine_ls_wR_factor_gt 0.2742
_refine_ls_wR_factor_ref 0.3258
_reflns_number_gt 5752
_reflns_number_total 12515
_reflns_threshold_expression >2sigma(I)
_cod_data_source_file b609117b.txt
_cod_data_source_block 2PC1_TetraMA
_cod_original_sg_symbol_H-M P21/n
_cod_original_formula_sum 'C76 H107.50 Cl0.50 N O32'
_cod_database_code 7052060

loop_
_symmetry_equiv_pos_as_xyz
'x, y, z'
'-x+1/2, y+1/2, -z+1/2'
'-x, -y, -z'
'x-1/2, -y-1/2, z-1/2'

loop_
_atom_site_label
_atom_site_type_symbol
_atom_site_fract_x
_atom_site_fract_y
_atom_site_fract_z
_atom_site_U_iso_or_equiv
_atom_site_adp_type
_atom_site_occupancy
_atom_site_symmetry_multiplicity
_atom_site_calc_flag
_atom_site_refinement_flags
_atom_site_disorder_assembly
_atom_site_disorder_group
C1 C 0.1936(7) 0.4179(4) 0.0323(6) 0.037(3) Uani 1 1 d . . .
C2 C 0.1897(7) 0.4437(4) -0.0265(5) 0.036(3) Uani 1 1 d . . .
H2 H 0.1360 0.4601 -0.0400 0.043 Uiso 1 1 calc R . .
C3 C 0.2619(7) 0.4462(4) -0.0662(5) 0.033(3) Uani 1 1 d . . .
C4 C 0.3388(8) 0.4236(5) -0.0452(6) 0.047(3) Uani 1 1 d . . .
C5 C 0.3463(8) 0.3977(5) 0.0131(7) 0.048(4) Uani 1 1 d . . .
C6 C 0.2744(9) 0.3951(5) 0.0506(6) 0.045(3) Uani 1 1 d . . .
C7 C 0.2564(8) 0.4727(5) -0.1296(6) 0.044(3) Uani 1 1 d . . .
H7 H 0.3164 0.4866 -0.1389 0.052 Uiso 1 1 calc R . .
C8 C 0.2327(8) 0.4284(5) -0.1791(6) 0.041(3) Uani 1 1 d . . .
C9 C 0.1453(7) 0.4142(4) -0.1916(5) 0.036(3) Uani 1 1 d . . .
H9 H 0.1009 0.4314 -0.1680 0.043 Uiso 1 1 calc R . .
C10 C 0.1206(7) 0.3758(4) -0.2374(5) 0.031(3) Uani 1 1 d . . .
C11 C 0.1859(7) 0.3492(5) -0.2706(6) 0.041(3) Uani 1 1 d . . .
C12 C 0.2724(9) 0.3625(5) -0.2573(6) 0.048(4) Uani 1 1 d . . .
C13 C 0.2953(7) 0.4008(5) -0.2133(6) 0.046(4) Uani 1 1 d . . .
C14 C 0.0253(7) 0.3606(4) -0.2502(5) 0.034(3) Uani 1 1 d . . .
H14 H 0.0230 0.3434 -0.2922 0.040 Uiso 1 1 calc R . .
C15 C -0.0072(7) 0.3165(4) -0.2071(5) 0.028(3) Uani 1 1 d . . .
C16 C -0.0455(7) 0.3304(4) -0.1507(5) 0.028(3) Uani 1 1 d . . .
H16 H -0.0507 0.3690 -0.1402 0.033 Uiso 1 1 calc R . .
C17 C -0.0761(7) 0.2908(4) -0.1098(5) 0.030(3) Uani 1 1 d . . .
C18 C -0.0675(7) 0.2340(4) -0.1258(5) 0.025(3) Uani 1 1 d . . .
C19 C -0.0311(7) 0.2187(4) -0.1810(5) 0.031(3) Uani 1 1 d . . .
C20 C 0.0022(7) 0.2588(5) -0.2196(5) 0.036(3) Uani 1 1 d . . .
C21 C -0.1158(7) 0.3061(4) -0.0486(5) 0.031(3) Uani 1 1 d . . .
H21 H -0.1571 0.2752 -0.0377 0.037 Uiso 1 1 calc R . .
C22 C -0.0477(7) 0.3098(4) 0.0023(5) 0.028(3) Uani 1 1 d . . .
C23 C 0.0021(7) 0.3576(4) 0.0150(5) 0.030(3) Uani 1 1 d . . .
H23 H -0.0072 0.3898 -0.0101 0.036 Uiso 1 1 calc R . .
C24 C 0.0656(7) 0.3607(4) 0.0631(5) 0.032(3) Uani 1 1 d . . .
C25 C 0.0808(7) 0.3139(4) 0.0981(5) 0.029(3) Uani 1 1 d . . .
C26 C 0.0321(8) 0.2647(4) 0.0866(5) 0.031(3) Uani 1 1 d . . .
C27 C -0.0325(7) 0.2624(4) 0.0404(5) 0.027(3) Uani 1 1 d . . .
C28 C 0.1165(7) 0.4142(4) 0.0755(5) 0.034(3) Uani 1 1 d . . .
H28 H 0.1416 0.4113 0.1183 0.041 Uiso 1 1 calc R . .
C29 C 0.1953(8) 0.5243(5) -0.1316(6) 0.047(3) Uani 1 1 d . . .
H29A H 0.1353 0.5125 -0.1229 0.071 Uiso 1 1 calc R . .
H29B H 0.1966 0.5415 -0.1726 0.071 Uiso 1 1 calc R . .
H29C H 0.2150 0.5517 -0.1006 0.071 Uiso 1 1 calc R . .
C30 C -0.0345(8) 0.4135(4) -0.2537(5) 0.040(3) Uani 1 1 d . . .
H30A H -0.0280 0.4350 -0.2153 0.060 Uiso 1 1 calc R . .
H30B H -0.0957 0.4019 -0.2594 0.060 Uiso 1 1 calc R . .
H30C H -0.0174 0.4370 -0.2885 0.060 Uiso 1 1 calc R . .
C31 C -0.1711(8) 0.3614(4) -0.0549(5) 0.042(3) Uani 1 1 d . . .
H31A H -0.1321 0.3930 -0.0636 0.063 Uiso 1 1 calc R . .
H31B H -0.2014 0.3685 -0.0164 0.063 Uiso 1 1 calc R . .
H31C H -0.2143 0.3573 -0.0887 0.063 Uiso 1 1 calc R . .
C32 C 0.0598(8) 0.4670(4) 0.0734(6) 0.045(3) Uani 1 1 d . . .
H32A H 0.0323 0.4707 0.0324 0.067 Uiso 1 1 calc R . .
H32B H 0.0964 0.5000 0.0821 0.067 Uiso 1 1 calc R . .
H32C H 0.0144 0.4642 0.1044 0.067 Uiso 1 1 calc R . .
C33 C 0.5779(7) 0.2097(4) -0.0603(5) 0.029(3) Uani 1 1 d . . .
C34 C 0.5578(7) 0.1733(5) -0.1086(5) 0.033(3) Uani 1 1 d . . .
H34 H 0.5590 0.1341 -0.1003 0.040 Uiso 1 1 calc R . .
C35 C 0.5359(7) 0.1905(4) -0.1686(5) 0.029(3) Uani 1 1 d . . .
C36 C 0.5341(8) 0.2484(4) -0.1795(5) 0.035(2) Uani 1 1 d . . .
C37 C 0.5570(8) 0.2852(4) -0.1316(5) 0.036(3) Uani 1 1 d . . .
C38 C 0.5769(7) 0.2674(4) -0.0736(5) 0.031(3) Uani 1 1 d . . .
C39 C 0.5138(7) 0.1492(4) -0.2210(5) 0.035(3) Uani 1 1 d . . .
H39 H 0.5239 0.1696 -0.2604 0.042 Uiso 1 1 calc R . .
C40 C 0.4171(8) 0.1348(4) -0.2205(5) 0.032(3) Uani 1 1 d . . .
C41 C 0.3829(7) 0.0899(4) -0.1851(5) 0.028(3) Uani 1 1 d . . .
H41 H 0.4232 0.0674 -0.1620 0.034 Uiso 1 1 calc R . .
C42 C 0.2951(7) 0.0768(4) -0.1822(5) 0.028(3) Uani 1 1 d . . .
C43 C 0.2367(7) 0.1142(5) -0.2150(5) 0.037(3) Uani 1 1 d . . .
C44 C 0.2697(8) 0.1588(5) -0.2476(6) 0.049(4) Uani 1 1 d . . .
C45 C 0.3584(9) 0.1677(4) -0.2521(5) 0.043(3) Uani 1 1 d . . .
C46 C 0.2602(7) 0.0278(4) -0.1456(5) 0.030(3) Uani 1 1 d . . .
H46 H 0.2038 0.0163 -0.1661 0.036 Uiso 1 1 calc R . .
C47 C 0.2384(7) 0.0470(4) -0.0810(5) 0.0254(18) Uani 1 1 d . . .
C48 C 0.3021(7) 0.0479(4) -0.0325(5) 0.031(3) Uani 1 1 d . . .
H48 H 0.3601 0.0363 -0.0410 0.037 Uiso 1 1 calc R . .
C49 C 0.2833(7) 0.0650(4) 0.0263(5) 0.025(3) Uani 1 1 d . . .
C50 C 0.1999(8) 0.0838(5) 0.0376(5) 0.035(3) Uani 1 1 d . . .
C51 C 0.1363(8) 0.0844(4) -0.0072(6) 0.038(3) Uani 1 1 d . . .
C52 C 0.1566(7) 0.0662(4) -0.0669(5) 0.032(2) Uani 1 1 d . . .
C53 C 0.3531(7) 0.0648(4) 0.0786(5) 0.035(3) Uani 1 1 d . . .
H53 H 0.3216 0.0629 0.1185 0.041 Uiso 1 1 calc R . .
C54 C 0.4017(7) 0.1211(4) 0.0772(5) 0.0254(18) Uani 1 1 d . . .
C55 C 0.4769(7) 0.1301(4) 0.0435(5) 0.030(3) Uani 1 1 d . . .
H55 H 0.4985 0.0999 0.0196 0.036 Uiso 1 1 calc R . .
C56 C 0.5222(7) 0.1806(4) 0.0427(5) 0.026(3) Uani 1 1 d . . .
C57 C 0.4863(8) 0.2253(4) 0.0779(5) 0.035(2) Uani 1 1 d . . .
C58 C 0.4131(6) 0.2175(4) 0.1132(5) 0.030(3) Uani 1 1 d . . .
C59 C 0.3718(7) 0.1654(4) 0.1128(5) 0.032(2) Uani 1 1 d . . .
C60 C 0.6024(7) 0.1899(4) 0.0046(5) 0.033(3) Uani 1 1 d . . .
H60 H 0.6359 0.2213 0.0246 0.039 Uiso 1 1 calc R . .
C61 C 0.5723(7) 0.0978(5) -0.2214(6) 0.042(3) Uani 1 1 d . . .
H61A H 0.6338 0.1096 -0.2214 0.063 Uiso 1 1 calc R . .
H61B H 0.5593 0.0755 -0.2584 0.063 Uiso 1 1 calc R . .
H61C H 0.5618 0.0750 -0.1847 0.063 Uiso 1 1 calc R . .
C62 C 0.3197(7) -0.0226(4) -0.1465(5) 0.037(3) Uani 1 1 d . . .
H62A H 0.3326 -0.0322 -0.1892 0.056 Uiso 1 1 calc R . .
H62B H 0.2908 -0.0544 -0.1268 0.056 Uiso 1 1 calc R . .
H62C H 0.3744 -0.0139 -0.1240 0.056 Uiso 1 1 calc R . .
C63 C 0.4143(7) 0.0139(4) 0.0762(5) 0.034(3) Uani 1 1 d . . .
H63A H 0.4416 0.0122 0.0358 0.051 Uiso 1 1 calc R . .
H63B H 0.3805 -0.0205 0.0828 0.051 Uiso 1 1 calc R . .
H63C H 0.4599 0.0173 0.1085 0.051 Uiso 1 1 calc R . .
C64 C 0.6642(7) 0.1384(4) 0.0049(6) 0.042(3) Uani 1 1 d . . .
H64A H 0.6818 0.1292 0.0474 0.063 Uiso 1 1 calc R . .
H64B H 0.7164 0.1471 -0.0188 0.063 Uiso 1 1 calc R . .
H64C H 0.6337 0.1062 -0.0138 0.063 Uiso 1 1 calc R . .
O4 O 0.4129(6) 0.4239(4) -0.0818(5) 0.066(3) Uani 1 1 d . . .
H4 H 0.4555 0.4375 -0.0616 0.099 Uiso 1 1 calc R . .
O5 O 0.4254(6) 0.3739(5) 0.0288(5) 0.074(3) Uani 1 1 d . . .
H5 H 0.4374 0.3807 0.0661 0.111 Uiso 1 1 calc R . .
O6 O 0.2912(5) 0.3697(3) 0.1074(4) 0.056(3) Uani 1 1 d . . .
H6 H 0.2518 0.3461 0.1145 0.084 Uiso 1 1 calc R . .
O11 O 0.1633(6) 0.3129(4) -0.3165(4) 0.051(2) Uani 1 1 d . . .
H11 H 0.2083 0.3030 -0.3352 0.076 Uiso 1 1 calc R . .
O12 O 0.3350(6) 0.3345(4) -0.2921(5) 0.069(3) Uani 1 1 d . . .
H12 H 0.3851 0.3401 -0.2765 0.103 Uiso 1 1 calc R . .
O13 O 0.3836(6) 0.4106(4) -0.2066(5) 0.070(3) Uani 1 1 d . . .
H13 H 0.3935 0.4281 -0.1736 0.105 Uiso 1 1 calc R . .
O18 O -0.0983(5) 0.1929(3) -0.0869(4) 0.037(2) Uani 1 1 d . . .
H18 H -0.0869 0.1611 -0.1015 0.055 Uiso 1 1 calc R . .
O19 O -0.0269(6) 0.1624(3) -0.1938(4) 0.046(2) Uani 1 1 d . . .
H19 H -0.0146 0.1579 -0.2310 0.069 Uiso 1 1 calc R . .
O20 O 0.0421(5) 0.2385(3) -0.2726(4) 0.042(2) Uani 1 1 d . . .
H20 H 0.0661 0.2652 -0.2911 0.064 Uiso 1 1 calc R . .
O25 O 0.1441(5) 0.3154(3) 0.1430(4) 0.042(2) Uani 1 1 d . . .
H25 H 0.1439 0.2850 0.1628 0.063 Uiso 1 1 calc R . .
O26 O 0.0521(5) 0.2200(3) 0.1255(4) 0.040(2) Uani 1 1 d . . .
H26 H 0.0161 0.1939 0.1191 0.060 Uiso 1 1 calc R . .
O27 O -0.0784(5) 0.2128(3) 0.0360(4) 0.036(2) Uani 1 1 d . . .
H27 H -0.0703 0.1981 0.0015 0.054 Uiso 1 1 calc R . .
O36 O 0.5145(7) 0.2723(3) -0.2365(4) 0.060(3) Uani 1 1 d D . .
H36 H 0.5548 0.2945 -0.2460 0.089 Uiso 1 1 calc RD . .
O37 O 0.5556(7) 0.3433(3) -0.1419(4) 0.059(3) Uani 1 1 d D . .
H37 H 0.5773 0.3503 -0.1762 0.089 Uiso 1 1 calc RD . .
O38 O 0.5985(5) 0.3040(3) -0.0275(3) 0.041(2) Uani 1 1 d . . .
H38 H 0.6062 0.3361 -0.0424 0.061 Uiso 1 1 calc R . .
O43 O 0.1476(5) 0.1083(4) -0.2169(4) 0.056(3) Uani 1 1 d . . .
H43 H 0.1311 0.0942 -0.1836 0.085 Uiso 0.50 1 calc PR . .
O44 O 0.2121(6) 0.1951(5) -0.2776(5) 0.080(4) Uani 1 1 d . . .
H44 H 0.2337 0.2275 -0.2780 0.120 Uiso 1 1 calc R . .
O45 O 0.3861(6) 0.2120(4) -0.2889(4) 0.055(2) Uani 1 1 d . . .
H45 H 0.4237 0.2311 -0.2694 0.082 Uiso 1 1 calc R . .
O50 O 0.1691(5) 0.1004(4) 0.0951(4) 0.052(2) Uani 1 1 d . . .
H50 H 0.1941 0.1302 0.1061 0.078 Uiso 1 1 calc R . .
O51 O 0.0498(5) 0.1015(4) 0.0006(4) 0.056(3) Uani 1 1 d . . .
H51 H 0.0485 0.1275 0.0268 0.084 Uiso 1 1 calc R . .
O52 O 0.0920(5) 0.0656(3) -0.1131(3) 0.043(2) Uani 1 1 d . . .
H52 H 0.0429 0.0707 -0.0974 0.065 Uiso 1 1 calc R . .
O57 O 0.5246(5) 0.2780(3) 0.0814(3) 0.038(2) Uani 1 1 d . . .
H57 H 0.5360 0.2892 0.0458 0.057 Uiso 1 1 calc R . .
O58 O 0.3787(5) 0.2599(3) 0.1482(4) 0.038(2) Uani 1 1 d . . .
H58 H 0.4161 0.2855 0.1530 0.056 Uiso 1 1 calc R . .
O59 O 0.3004(5) 0.1576(3) 0.1488(4) 0.043(2) Uani 1 1 d . . .
H59 H 0.3000 0.1823 0.1765 0.065 Uiso 1 1 calc R . .
N1 N 0.2486(7) 0.2447(4) -0.0741(5) 0.045(3) Uani 1 1 d . . .
C70 C 0.2937(17) 0.2859(7) -0.1098(11) 0.173(12) Uani 1 1 d . . .
H70A H 0.3060 0.2704 -0.1506 0.260 Uiso 1 1 calc R . .
H70B H 0.3489 0.2960 -0.0888 0.260 Uiso 1 1 calc R . .
H70C H 0.2570 0.3195 -0.1146 0.260 Uiso 1 1 calc R . .
C71 C 0.2407(16) 0.2589(10) -0.0085(9) 0.153(10) Uani 1 1 d . . .
H71A H 0.2044 0.2307 0.0116 0.229 Uiso 1 1 calc R . .
H71B H 0.2135 0.2959 -0.0047 0.229 Uiso 1 1 calc R . .
H71C H 0.2990 0.2595 0.0112 0.229 Uiso 1 1 calc R . .
C72 C 0.1713(13) 0.2189(10) -0.1010(11) 0.148(9) Uani 1 1 d . . .
H72A H 0.1343 0.2479 -0.1202 0.222 Uiso 1 1 calc R . .
H72B H 0.1387 0.1998 -0.0688 0.222 Uiso 1 1 calc R . .
H72C H 0.1885 0.1916 -0.1322 0.222 Uiso 1 1 calc R . .
C73 C 0.3146(13) 0.1954(7) -0.0734(9) 0.124(8) Uani 1 1 d . . .
H73A H 0.3122 0.1762 -0.1133 0.185 Uiso 1 1 calc R . .
H73B H 0.2995 0.1688 -0.0408 0.185 Uiso 1 1 calc R . .
H73C H 0.3739 0.2099 -0.0656 0.185 Uiso 1 1 calc R . .
O100 O 0.6278(4) 0.3975(2) -0.2592(2) 0.0694(17) Uani 0.50 1 d P A 1
H100 H 0.6581 0.4198 -0.2376 0.104 Uiso 0.50 1 calc PR A 1
C100 C 0.5361(11) 0.4196(7) -0.2660(8) 0.010(4) Uiso 0.50 1 d P A 1
H10A H 0.5142 0.4297 -0.2254 0.015 Uiso 0.50 1 calc PR A 1
H10B H 0.4983 0.3907 -0.2846 0.015 Uiso 0.50 1 calc PR A 1
H10C H 0.5358 0.4529 -0.2925 0.015 Uiso 0.50 1 calc PR A 1
Cl1 Cl 0.6278(4) 0.3975(2) -0.2592(2) 0.0694(17) Uani 0.50 1 d P B 2
O82 O 0.6497(11) 0.4633(9) -0.1379(8) 0.114(6) Uani 0.75 1 d P . .
H82 H 0.6350 0.4531 -0.1737 0.171 Uiso 0.75 1 calc PR . .
C82 C 0.7307(15) 0.4801(8) -0.1372(9) 0.080(7) Uani 0.75 1 d P . .
H82A H 0.7333 0.5190 -0.1517 0.120 Uiso 0.75 1 calc PR . .
H82B H 0.7649 0.4561 -0.1644 0.120 Uiso 0.75 1 calc PR . .
H82C H 0.7550 0.4778 -0.0951 0.120 Uiso 0.75 1 calc PR . .
O75 O 0.5801(6) 0.4149(3) -0.0410(5) 0.063(3) Uani 1 1 d . . .
H75 H 0.6008 0.4300 -0.0724 0.094 Uiso 1 1 calc R . .
C75 C 0.6123(12) 0.4409(9) 0.0102(10) 0.129(9) Uani 1 1 d . . .
H75A H 0.5770 0.4743 0.0186 0.194 Uiso 1 1 calc R . .
H75B H 0.6731 0.4521 0.0036 0.194 Uiso 1 1 calc R . .
H75C H 0.6101 0.4151 0.0453 0.194 Uiso 1 1 calc R . .
O76 O 0.2038(5) 0.2297(3) 0.2140(3) 0.0343(19) Uiso 1 1 d . . .
H76 H 0.1801 0.1985 0.2210 0.051 Uiso 1 1 calc R . .
C76 C 0.2474(10) 0.2487(6) 0.2677(7) 0.074(4) Uiso 1 1 d . . .
H76A H 0.2952 0.2739 0.2565 0.110 Uiso 1 1 calc R . .
H76B H 0.2714 0.2165 0.2906 0.110 Uiso 1 1 calc R . .
H76C H 0.2061 0.2689 0.2935 0.110 Uiso 1 1 calc R . .
O77 O 0.2840(5) 0.2550(3) -0.3842(4) 0.047(2) Uani 1 1 d . . .
H77 H 0.3377 0.2536 -0.3751 0.070 Uiso 1 1 calc R . .
C77 C 0.2575(8) 0.2034(5) -0.4140(6) 0.052(4) Uani 1 1 d . . .
H77A H 0.3006 0.1740 -0.4044 0.079 Uiso 1 1 calc R . .
H77B H 0.2538 0.2091 -0.4587 0.079 Uiso 1 1 calc R . .
H77C H 0.2001 0.1920 -0.3991 0.079 Uiso 1 1 calc R . .
O78 O -0.0410(8) 0.1241(5) -0.3195(6) 0.072(4) Uiso 0.75 1 d P . .
H78 H -0.0261 0.1522 -0.2985 0.109 Uiso 0.40 1 calc PR C 1
H78B H -0.0021 0.1449 -0.3038 0.109 Uiso 0.35 1 calc PR C 2
C78 C 0.040(3) 0.0930(18) -0.340(2) 0.084(13) Uiso 0.40 1 d P D 1
H78C H 0.0850 0.1202 -0.3508 0.126 Uiso 0.40 1 calc PR D 1
H78D H 0.0251 0.0694 -0.3753 0.126 Uiso 0.40 1 calc PR D 1
H78E H 0.0619 0.0694 -0.3057 0.126 Uiso 0.40 1 calc PR D 1
C78B C -0.011(3) 0.0775(17) -0.328(2) 0.060(11) Uiso 0.35 1 d P D 2
H78F H 0.0490 0.0811 -0.3435 0.091 Uiso 0.35 1 calc PR D 2
H78G H -0.0472 0.0577 -0.3591 0.091 Uiso 0.35 1 calc PR D 2
H78H H -0.0095 0.0563 -0.2897 0.091 Uiso 0.35 1 calc PR D 2
O79 O -0.0821(6) 0.0809(4) -0.1006(4) 0.062(3) Uiso 1 1 d . . .
H79 H -0.1154 0.0750 -0.1313 0.093 Uiso 0.75 1 calc PR E 1
H79G H -0.0852 0.0931 -0.1369 0.093 Uiso 0.25 1 calc PR E 2
C79 C -0.1235(13) 0.0574(9) -0.0434(10) 0.076(6) Uiso 0.75 1 d P F 1
H79A H -0.1784 0.0384 -0.0548 0.113 Uiso 0.75 1 calc PR F 1
H79B H -0.1354 0.0881 -0.0147 0.113 Uiso 0.75 1 calc PR F 1
H79C H -0.0833 0.0304 -0.0236 0.113 Uiso 0.75 1 calc PR F 1
C79B C -0.147(3) 0.0441(17) -0.092(2) 0.028(10) Uiso 0.25 1 d P F 2
H79D H -0.1238 0.0113 -0.0698 0.041 Uiso 0.25 1 calc PR F 2
H79E H -0.1713 0.0323 -0.1321 0.041 Uiso 0.25 1 calc PR F 2
H79F H -0.1927 0.0618 -0.0679 0.041 Uiso 0.25 1 calc PR F 2
O80 O -0.0624(17) 0.0672(12) 0.1344(13) 0.080(8) Uiso 0.40 1 d P G 1
H80 H -0.0875 0.0566 0.1664 0.119 Uiso 0.40 1 calc PR G 1
C80 C -0.1144(19) 0.0888(12) 0.1005(14) 0.039(7) Uiso 0.40 1 d P G 1
H80A H -0.1331 0.1246 0.1180 0.059 Uiso 0.40 1 calc PR G 1
H80B H -0.1652 0.0640 0.0949 0.059 Uiso 0.40 1 calc PR G 1
H80C H -0.0876 0.0954 0.0605 0.059 Uiso 0.40 1 calc PR G 1
O80B O -0.0170(8) 0.1112(5) 0.1115(6) 0.038(3) Uiso 0.60 1 d P H 2
H80D H 0.0228 0.0882 0.1035 0.057 Uiso 0.60 1 calc PR H 2
C80B C -0.0145(15) 0.1200(9) 0.1530(11) 0.056(6) Uiso 0.60 1 d P H 2
H80E H 0.0455 0.1147 0.1689 0.084 Uiso 0.60 1 calc PR H 2
H80F H -0.0543 0.0953 0.1752 0.084 Uiso 0.60 1 calc PR H 2
H80G H -0.0320 0.1592 0.1587 0.084 Uiso 0.60 1 calc PR H 2
C81 C -0.223(2) 0.0394(13) -0.2154(14) 0.219(14) Uiso 1 1 d . . .
H81A H -0.2517 0.0620 -0.1839 0.328 Uiso 0.60 1 calc PR I 1
H81B H -0.2602 0.0072 -0.2262 0.328 Uiso 0.60 1 calc PR I 1
H81C H -0.2140 0.0624 -0.2521 0.328 Uiso 0.60 1 calc PR I 1
H81D H -0.2244 0.0680 -0.1829 0.328 Uiso 0.40 1 calc PR I 2
H81E H -0.2280 0.0020 -0.1969 0.328 Uiso 0.40 1 calc PR I 2
H81F H -0.2721 0.0455 -0.2445 0.328 Uiso 0.40 1 calc PR I 2
O81 O -0.1372(14) 0.0192(10) -0.1909(11) 0.111(7) Uiso 0.60 1 d P J 1
H81 H -0.1451 -0.0012 -0.1600 0.167 Uiso 0.60 1 calc PR J 1
O81B O -0.1361(15) 0.0438(10) -0.2497(11) 0.059(6) Uiso 0.40 1 d P J 2
H81G H -0.0940 0.0385 -0.2247 0.089 Uiso 0.40 1 calc PR J 2

loop_
_atom_site_aniso_label
_atom_site_aniso_U_11
_atom_site_aniso_U_22
_atom_site_aniso_U_33
_atom_site_aniso_U_23
_atom_site_aniso_U_13
_atom_site_aniso_U_12
C1 0.036(8) 0.022(6) 0.052(9) 0.002(6) -0.002(6) 0.003(5)
C2 0.035(7) 0.026(6) 0.045(8) 0.003(6) -0.001(6) -0.003(5)
C3 0.036(7) 0.027(6) 0.035(7) 0.010(5) 0.007(6) 0.005(5)
C4 0.041(8) 0.043(7) 0.057(9) 0.018(7) 0.007(7) 0.002(6)
C5 0.028(8) 0.039(7) 0.077(11) 0.007(7) 0.003(7) 0.003(6)
C6 0.060(9) 0.031(6) 0.043(8) 0.024(6) -0.005(7) -0.005(6)
C7 0.035(8) 0.034(6) 0.062(9) 0.010(7) 0.009(7) 0.007(6)
C8 0.039(8) 0.036(7) 0.048(8) 0.020(6) 0.004(6) -0.006(6)
C9 0.028(7) 0.038(7) 0.042(8) 0.018(6) 0.016(6) 0.011(5)
C10 0.037(7) 0.024(6) 0.033(7) 0.003(5) 0.004(6) 0.005(5)
C11 0.027(7) 0.055(8) 0.042(8) 0.022(7) 0.022(6) 0.001(6)
C12 0.054(10) 0.041(7) 0.050(9) 0.004(7) 0.030(7) 0.013(7)
C13 0.017(7) 0.054(8) 0.069(10) 0.024(8) 0.020(7) 0.003(6)
C14 0.046(8) 0.027(6) 0.028(7) -0.004(5) 0.012(6) 0.001(5)
C15 0.026(6) 0.024(6) 0.035(7) -0.004(5) -0.004(5) 0.001(5)
C16 0.030(7) 0.024(6) 0.029(7) 0.006(5) 0.003(5) -0.008(5)
C17 0.037(7) 0.029(6) 0.025(6) -0.010(5) 0.006(5) 0.001(5)
C18 0.033(7) 0.017(5) 0.025(6) 0.001(5) 0.001(5) 0.001(5)
C19 0.041(7) 0.021(6) 0.033(7) 0.003(5) 0.006(6) 0.015(5)
C20 0.039(7) 0.049(7) 0.020(6) -0.004(6) 0.007(6) 0.007(6)
C21 0.043(7) 0.023(6) 0.028(7) 0.002(5) 0.012(6) 0.007(5)
C22 0.035(7) 0.022(6) 0.026(7) -0.001(5) 0.003(5) 0.004(5)
C23 0.032(7) 0.029(6) 0.028(7) 0.006(5) 0.008(6) 0.006(5)
C24 0.033(7) 0.027(6) 0.035(7) 0.004(5) 0.015(6) -0.005(5)
C25 0.036(7) 0.027(6) 0.024(7) 0.006(5) -0.004(6) 0.003(5)
C26 0.046(8) 0.018(6) 0.030(7) 0.009(5) 0.006(6) 0.003(5)
C27 0.026(7) 0.023(6) 0.032(7) 0.005(5) 0.010(6) 0.004(5)
C28 0.039(7) 0.024(6) 0.039(7) 0.004(5) 0.001(6) 0.005(5)
C29 0.052(9) 0.043(7) 0.046(8) 0.019(6) 0.004(7) 0.005(6)
C30 0.046(8) 0.037(7) 0.036(7) 0.002(6) -0.001(6) 0.006(6)
C31 0.053(8) 0.027(6) 0.047(8) 0.005(6) 0.024(7) 0.004(6)
C32 0.056(9) 0.035(7) 0.043(8) -0.010(6) 0.015(7) -0.003(6)
C33 0.037(7) 0.027(6) 0.025(7) 0.000(5) 0.000(5) -0.006(5)
C34 0.032(7) 0.037(6) 0.031(7) 0.001(6) 0.006(6) -0.004(5)
C35 0.035(7) 0.030(6) 0.023(7) -0.007(5) 0.010(5) -0.002(5)
C36 0.060(6) 0.029(4) 0.016(4) 0.003(4) 0.003(4) -0.001(4)
C37 0.056(8) 0.020(6) 0.033(8) 0.010(5) 0.003(6) -0.004(5)
C38 0.039(7) 0.021(6) 0.034(7) -0.001(6) 0.003(6) 0.009(5)
C39 0.048(8) 0.030(6) 0.027(7) -0.002(5) 0.014(6) 0.001(5)
C40 0.050(8) 0.020(5) 0.025(6) 0.004(5) 0.014(6) -0.002(5)
C41 0.047(8) 0.017(5) 0.020(6) 0.001(5) 0.008(5) 0.005(5)
C42 0.037(7) 0.029(6) 0.020(6) -0.005(5) 0.016(5) 0.004(5)
C43 0.031(7) 0.044(7) 0.037(8) 0.002(6) 0.011(6) 0.005(6)
C44 0.046(9) 0.062(8) 0.041(8) 0.025(7) 0.032(7) 0.019(7)
C45 0.089(11) 0.028(6) 0.012(6) 0.007(5) 0.017(7) 0.002(7)
C46 0.029(7) 0.029(6) 0.034(7) -0.009(5) 0.013(5) -0.003(5)
C47 0.039(5) 0.013(3) 0.024(5) 0.002(3) 0.003(4) -0.002(3)
C48 0.035(7) 0.026(6) 0.031(7) -0.006(5) 0.010(6) 0.004(5)
C49 0.032(7) 0.026(6) 0.016(6) 0.002(5) -0.001(5) -0.010(5)
C50 0.034(8) 0.041(7) 0.030(7) -0.014(6) 0.011(6) -0.004(6)
C51 0.040(8) 0.036(7) 0.038(8) -0.005(6) 0.026(7) -0.001(6)
C52 0.030(5) 0.032(4) 0.033(5) -0.003(4) -0.003(4) -0.002(4)
C53 0.048(8) 0.029(6) 0.027(7) 0.003(5) 0.009(6) -0.014(5)
C54 0.039(5) 0.013(3) 0.024(5) 0.002(3) 0.003(4) -0.002(3)
C55 0.033(7) 0.026(6) 0.032(7) 0.000(5) 0.012(5) 0.011(5)
C56 0.028(6) 0.029(6) 0.020(6) 0.008(5) 0.009(5) 0.004(5)
C57 0.060(6) 0.029(4) 0.016(4) 0.003(4) 0.003(4) -0.001(4)
C58 0.019(6) 0.029(6) 0.041(7) -0.009(5) 0.005(5) 0.000(5)
C59 0.030(5) 0.032(4) 0.033(5) -0.003(4) -0.003(4) -0.002(4)
C60 0.041(7) 0.018(5) 0.040(7) 0.003(5) 0.016(6) 0.012(5)
C61 0.038(7) 0.043(7) 0.047(8) -0.001(6) 0.027(6) 0.010(6)
C62 0.051(8) 0.033(6) 0.028(7) -0.003(6) 0.003(6) 0.010(6)
C63 0.047(8) 0.028(6) 0.028(7) 0.007(5) -0.006(6) -0.001(5)
C64 0.042(8) 0.039(7) 0.045(8) -0.007(6) 0.011(6) 0.000(6)
O4 0.050(6) 0.064(6) 0.083(8) 0.017(6) 0.012(6) 0.008(5)
O5 0.046(6) 0.083(7) 0.093(8) 0.040(7) -0.001(6) 0.007(5)
O6 0.045(6) 0.049(5) 0.074(7) 0.027(5) -0.007(5) -0.010(4)
O11 0.066(6) 0.051(5) 0.037(5) -0.009(5) 0.019(5) 0.009(5)
O12 0.052(6) 0.064(6) 0.091(8) -0.012(6) 0.042(6) 0.008(5)
O13 0.046(6) 0.078(7) 0.085(8) 0.006(6) 0.007(5) -0.008(5)
O18 0.043(5) 0.025(4) 0.042(5) -0.001(4) 0.017(4) -0.001(4)
O19 0.063(6) 0.037(5) 0.039(5) -0.003(4) 0.006(5) 0.010(4)
O20 0.056(6) 0.039(4) 0.033(5) 0.004(4) 0.014(4) 0.014(4)
O25 0.055(6) 0.029(4) 0.042(5) 0.010(4) -0.005(5) -0.004(4)
O26 0.060(6) 0.023(4) 0.036(5) 0.013(4) -0.004(4) -0.006(4)
O27 0.042(5) 0.021(4) 0.045(5) 0.002(4) 0.010(4) -0.004(4)
O36 0.121(8) 0.029(4) 0.029(5) 0.007(4) 0.009(5) 0.001(5)
O37 0.121(8) 0.020(4) 0.038(6) 0.000(4) 0.015(5) -0.006(5)
O38 0.059(6) 0.026(4) 0.039(5) -0.004(4) 0.013(4) -0.007(4)
O43 0.034(5) 0.096(7) 0.040(6) 0.034(5) 0.016(4) 0.008(5)
O44 0.059(7) 0.101(8) 0.082(8) 0.061(7) 0.030(6) 0.033(6)
O45 0.048(6) 0.059(6) 0.058(6) 0.026(5) 0.011(5) -0.011(4)
O50 0.047(6) 0.069(6) 0.042(5) -0.020(5) 0.023(5) 0.001(5)
O51 0.042(5) 0.082(7) 0.044(6) -0.005(5) 0.014(4) 0.019(5)
O52 0.042(5) 0.056(5) 0.033(5) 0.002(4) 0.018(4) -0.010(4)
O57 0.061(6) 0.020(4) 0.034(5) -0.003(4) 0.006(4) -0.010(4)
O58 0.041(5) 0.030(4) 0.042(5) -0.008(4) 0.011(4) 0.000(4)
O59 0.045(5) 0.041(5) 0.044(5) -0.013(4) 0.023(4) -0.008(4)
N1 0.061(8) 0.031(5) 0.045(7) -0.005(5) 0.016(6) 0.005(5)
C70 0.27(3) 0.063(12) 0.19(3) 0.027(15) 0.10(2) -0.040(16)
C71 0.21(3) 0.16(2) 0.094(18) -0.041(16) 0.036(17) 0.000(19)
C72 0.098(17) 0.20(3) 0.15(2) -0.026(19) 0.011(16) -0.033(17)
C73 0.16(2) 0.079(12) 0.135(19) 0.000(13) 0.035(15) 0.053(13)
O100 0.106(5) 0.071(4) 0.032(3) -0.005(3) 0.016(3) -0.028(3)
Cl1 0.106(5) 0.071(4) 0.032(3) -0.005(3) 0.016(3) -0.028(3)
O82 0.080(12) 0.169(17) 0.093(13) -0.013(13) -0.015(10) -0.074(12)
C82 0.12(2) 0.066(13) 0.057(14) -0.001(11) -0.002(13) -0.046(13)
O75 0.072(7) 0.040(5) 0.078(7) -0.020(5) 0.017(6) -0.014(5)
C75 0.093(15) 0.145(18) 0.15(2) -0.083(17) -0.049(14) -0.003(13)
O77 0.055(6) 0.046(5) 0.041(5) -0.008(4) 0.018(5) 0.011(4)
C77 0.064(9) 0.058(8) 0.036(8) -0.002(7) 0.026(7) 0.006(7)

loop_
_atom_type_symbol
_atom_type_description
_atom_type_scat_dispersion_real
_atom_type_scat_dispersion_imag
_atom_type_scat_source
C C 0.0033 0.0016 'International Tables Vol C Tables 4.2.6.8 and 6.1.1.4'
H H 0.0000 0.0000 'International Tables Vol C Tables 4.2.6.8 and 6.1.1.4'
Cl Cl 0.1484 0.1585 'International Tables Vol C Tables 4.2.6.8 and 6.1.1.4'
N N 0.0061 0.0033 'International Tables Vol C Tables 4.2.6.8 and 6.1.1.4'
O O 0.0106 0.0060 'International Tables Vol C Tables 4.2.6.8 and 6.1.1.4'

loop_
_geom_angle_atom_site_label_1
_geom_angle_atom_site_label_2
_geom_angle_atom_site_label_3
_geom_angle
_geom_angle_site_symmetry_1
_geom_angle_site_symmetry_3
_geom_angle_publ_flag
C6 C1 C2 116.3(10) . . ?
C6 C1 C28 119.4(11) . . ?
C2 C1 C28 124.2(10) . . ?
C1 C2 C3 123.3(11) . . ?
C4 C3 C2 117.2(11) . . ?
C4 C3 C7 119.9(10) . . ?
C2 C3 C7 122.9(10) . . ?
C3 C4 O4 120.8(11) . . ?
C3 C4 C5 121.7(11) . . ?
O4 C4 C5 117.5(11) . . ?
O5 C5 C6 122.8(12) . . ?
O5 C5 C4 117.2(11) . . ?
C6 C5 C4 119.9(12) . . ?
C5 C6 O6 114.1(11) . . ?
C5 C6 C1 121.5(11) . . ?
O6 C6 C1 124.4(11) . . ?
C3 C7 C8 110.7(9) . . ?
C3 C7 C29 112.3(10) . . ?
C8 C7 C29 113.2(10) . . ?
C13 C8 C9 116.6(12) . . ?
C13 C8 C7 122.8(11) . . ?
C9 C8 C7 120.6(10) . . ?
C8 C9 C10 122.5(10) . . ?
C11 C10 C9 118.7(11) . . ?
C11 C10 C14 119.4(10) . . ?
C9 C10 C14 121.8(9) . . ?
O11 C11 C12 121.7(10) . . ?
O11 C11 C10 119.6(11) . . ?
C12 C11 C10 118.7(12) . . ?
C13 C12 C11 122.0(11) . . ?
C13 C12 O12 121.9(12) . . ?
C11 C12 O12 116.1(12) . . ?
C12 C13 O13 115.2(11) . . ?
C12 C13 C8 121.5(11) . . ?
O13 C13 C8 123.3(13) . . ?
C15 C14 C10 112.5(9) . . ?
C15 C14 C30 113.3(8) . . ?
C10 C14 C30 112.0(9) . . ?
C20 C15 C16 116.3(9) . . ?
C20 C15 C14 121.7(9) . . ?
C16 C15 C14 121.9(9) . . ?
C17 C16 C15 123.4(9) . . ?
C16 C17 C18 117.6(9) . . ?
C16 C17 C21 123.0(9) . . ?
C18 C17 C21 119.4(9) . . ?
C19 C18 O18 119.5(8) . . ?
C19 C18 C17 120.8(9) . . ?
O18 C18 C17 119.7(9) . . ?
O19 C19 C20 122.4(9) . . ?
O19 C19 C18 117.2(9) . . ?
C20 C19 C18 120.4(9) . . ?
C19 C20 O20 115.8(9) . . ?
C19 C20 C15 121.3(9) . . ?
O20 C20 C15 122.9(10) . . ?
C22 C21 C17 111.9(9) . . ?
C22 C21 C31 112.2(9) . . ?
C17 C21 C31 110.6(9) . . ?
C23 C22 C27 117.1(10) . . ?
C23 C22 C21 124.0(10) . . ?
C27 C22 C21 119.0(9) . . ?
C22 C23 C24 123.5(10) . . ?
C25 C24 C23 118.3(10) . . ?
C25 C24 C28 120.6(11) . . ?
C23 C24 C28 121.1(10) . . ?
O25 C25 C24 119.1(10) . . ?
O25 C25 C26 121.0(9) . . ?
C24 C25 C26 119.9(11) . . ?
O26 C26 C27 123.3(9) . . ?
O26 C26 C25 115.0(10) . . ?
C27 C26 C25 121.6(9) . . ?
O27 C27 C26 115.8(9) . . ?
O27 C27 C22 124.6(11) . . ?
C26 C27 C22 119.6(10) . . ?
C24 C28 C1 109.9(9) . . ?
C24 C28 C32 113.5(9) . . ?
C1 C28 C32 112.3(9) . . ?
C34 C33 C38 117.0(10) . . ?
C34 C33 C60 123.4(9) . . ?
C38 C33 C60 119.6(10) . . ?
C33 C34 C35 124.4(10) . . ?
C34 C35 C36 116.7(10) . . ?
C34 C35 C39 123.1(9) . . ?
C36 C35 C39 120.1(10) . . ?
O36 C36 C37 116.8(9) . . ?
O36 C36 C35 124.0(10) . . ?
C37 C36 C35 119.2(10) . . ?
C38 C37 C36 122.8(10) . . ?
C38 C37 O37 117.3(10) . . ?
C36 C37 O37 119.8(10) . . ?
C37 C38 O38 121.9(9) . . ?
C37 C38 C33 119.8(10) . . ?
O38 C38 C33 118.3(10) . . ?
C61 C39 C40 113.1(9) . . ?
C61 C39 C35 113.7(10) . . ?
C40 C39 C35 109.7(8) . . ?
C45 C40 C41 117.3(10) . . ?
C45 C40 C39 119.7(10) . . ?
C41 C40 C39 122.9(10) . . ?
C42 C41 C40 124.3(10) . . ?
C41 C42 C43 115.5(9) . . ?
C41 C42 C46 123.5(10) . . ?
C43 C42 C46 121.0(9) . . ?
O43 C43 C44 116.0(11) . . ?
O43 C43 C42 123.8(10) . . ?
C44 C43 C42 120.1(10) . . ?
C45 C44 C43 121.8(11) . . ?
C45 C44 O44 119.1(10) . . ?
C43 C44 O44 119.1(11) . . ?
C40 C45 C44 120.8(10) . . ?
C40 C45 O45 121.2(12) . . ?
C44 C45 O45 118.0(11) . . ?
C62 C46 C42 112.8(8) . . ?
C62 C46 C47 113.3(9) . . ?
C42 C46 C47 109.9(8) . . ?
C52 C47 C48 116.2(10) . . ?
C52 C47 C46 121.8(10) . . ?
C48 C47 C46 122.0(9) . . ?
C49 C48 C47 122.7(10) . . ?
C48 C49 C50 118.3(10) . . ?
C48 C49 C53 121.9(10) . . ?
C50 C49 C53 119.9(10) . . ?
C51 C50 C49 121.7(10) . . ?
C51 C50 O50 112.7(10) . . ?
C49 C50 O50 125.5(11) . . ?
C50 C51 O51 125.4(10) . . ?
C50 C51 C52 119.1(10) . . ?
O51 C51 C52 115.5(12) . . ?
C47 C52 O52 118.1(10) . . ?
C47 C52 C51 122.0(11) . . ?
O52 C52 C51 119.9(10) . . ?
C54 C53 C63 113.3(9) . . ?
C54 C53 C49 108.1(8) . . ?
C63 C53 C49 112.9(9) . . ?
C59 C54 C55 117.4(9) . . ?
C59 C54 C53 119.1(9) . . ?
C55 C54 C53 123.5(9) . . ?
C56 C55 C54 123.9(9) . . ?
C55 C56 C57 116.3(9) . . ?
C55 C56 C60 123.0(9) . . ?
C57 C56 C60 120.6(9) . . ?
C58 C57 O57 115.8(9) . . ?
C58 C57 C56 121.5(9) . . ?
O57 C57 C56 122.6(9) . . ?
O58 C58 C57 122.2(9) . . ?
O58 C58 C59 118.7(9) . . ?
C57 C58 C59 119.2(9) . . ?
O59 C59 C54 119.4(9) . . ?
O59 C59 C58 118.9(9) . . ?
C54 C59 C58 121.7(9) . . ?
C56 C60 C33 111.6(9) . . ?
C56 C60 C64 112.5(8) . . ?
C33 C60 C64 112.7(9) . . ?
C70 N1 C72 118.0(17) . . ?
C70 N1 C71 114.6(15) . . ?
C72 N1 C71 113.9(15) . . ?
C70 N1 C73 101.8(13) . . ?
C72 N1 C73 102.0(14) . . ?
C71 N1 C73 103.5(14) . . ?
C78B O78 C78 36(2) . . ?
C79B O79 C79 47.1(19) . . ?
O81 C81 O81B 55.3(15) . . ?

loop_
_geom_bond_atom_site_label_1
_geom_bond_atom_site_label_2
_geom_bond_distance
_geom_bond_site_symmetry_2
_geom_bond_publ_flag
C1 C6 1.398(16) . ?
C1 C2 1.414(15) . ?
C1 C28 1.525(15) . ?
C2 C3 1.416(14) . ?
C3 C4 1.361(16) . ?
C3 C7 1.516(16) . ?
C4 O4 1.398(14) . ?
C4 C5 1.409(17) . ?
C5 O5 1.371(14) . ?
C5 C6 1.383(16) . ?
C6 O6 1.393(14) . ?
C7 C8 1.542(17) . ?
C7 C29 1.542(15) . ?
C8 C13 1.391(16) . ?
C8 C9 1.397(15) . ?
C9 C10 1.398(15) . ?
C10 C11 1.395(14) . ?
C10 C14 1.520(15) . ?
C11 O11 1.358(14) . ?
C11 C12 1.382(17) . ?
C12 C13 1.361(18) . ?
C12 O12 1.401(13) . ?
C13 O13 1.372(13) . ?
C14 C15 1.498(14) . ?
C14 C30 1.558(14) . ?
C15 C20 1.408(14) . ?
C15 C16 1.408(14) . ?
C16 C17 1.384(13) . ?
C17 C18 1.403(13) . ?
C17 C21 1.517(13) . ?
C18 C19 1.380(14) . ?
C18 O18 1.383(11) . ?
C19 O19 1.370(11) . ?
C19 C20 1.376(14) . ?
C20 O20 1.400(12) . ?
C21 C22 1.504(15) . ?
C21 C31 1.568(14) . ?
C22 C23 1.393(14) . ?
C22 C27 1.414(14) . ?
C23 C24 1.411(15) . ?
C24 C25 1.367(14) . ?
C24 C28 1.513(14) . ?
C25 O25 1.357(13) . ?
C25 C26 1.405(15) . ?
C26 O26 1.389(12) . ?
C26 C27 1.393(15) . ?
C27 O27 1.377(12) . ?
C28 C32 1.526(14) . ?
C33 C34 1.389(14) . ?
C33 C38 1.405(14) . ?
C33 C60 1.522(15) . ?
C34 C35 1.398(15) . ?
C35 C36 1.400(14) . ?
C35 C39 1.535(14) . ?
C36 O36 1.388(13) . ?
C36 C37 1.398(15) . ?
C37 C38 1.356(15) . ?
C37 O37 1.401(12) . ?
C38 O38 1.362(12) . ?
C39 C61 1.516(14) . ?
C39 C40 1.517(15) . ?
C40 C45 1.365(16) . ?
C40 C41 1.423(13) . ?
C41 C42 1.380(14) . ?
C42 C43 1.437(15) . ?
C42 C46 1.514(14) . ?
C43 O43 1.368(13) . ?
C43 C44 1.378(15) . ?
C44 C45 1.376(17) . ?
C44 O44 1.386(14) . ?
C45 O45 1.395(12) . ?
C46 C62 1.506(14) . ?
C46 C47 1.518(14) . ?
C47 C52 1.371(14) . ?
C47 C48 1.417(15) . ?
C48 C49 1.377(14) . ?
C49 C50 1.378(14) . ?
C49 C53 1.539(15) . ?
C50 C51 1.358(16) . ?
C50 O50 1.400(12) . ?
C51 O51 1.396(13) . ?
C51 C52 1.409(15) . ?
C52 O52 1.391(13) . ?
C53 C54 1.532(13) . ?
C53 C63 1.533(14) . ?
C54 C59 1.391(13) . ?
C54 C55 1.393(13) . ?
C55 C56 1.386(14) . ?
C56 C57 1.426(14) . ?
C56 C60 1.511(13) . ?
C57 C58 1.383(14) . ?
C57 O57 1.387(12) . ?
C58 O58 1.374(11) . ?
C58 C59 1.393(14) . ?
C59 O59 1.367(12) . ?
C60 C64 1.549(14) . ?
N1 C70 1.437(18) . ?
N1 C72 1.44(2) . ?
N1 C71 1.47(2) . ?
N1 C73 1.547(17) . ?
O100 C100 1.501(17) . ?
O82 C82 1.30(2) . ?
O75 C75 1.355(17) . ?
O76 C76 1.403(15) . ?
O77 C77 1.443(14) . ?
O78 C78B 1.22(4) . ?
O78 C78 1.51(4) . ?
O79 C79B 1.34(4) . ?
O79 C79 1.51(2) . ?
O80 C80 1.19(3) . ?
O80B C80B 0.92(2) . ?
C81 O81 1.48(3) . ?
C81 O81B 1.54(3) . ?

loop_
_geom_hbond_atom_site_label_D
_geom_hbond_atom_site_label_H
_geom_hbond_atom_site_label_A
_geom_hbond_distance_DH
_geom_hbond_distance_HA
_geom_hbond_distance_DA
_geom_hbond_angle_DHA
_geom_hbond_site_symmetry_A
O4 H4 O75 0.84 2.02 2.692(14) 136.6 .
O5 H5 O78 0.84 2.50 3.320(17) 165.4 4_666
O6 H6 O25 0.84 1.92 2.720(11) 159.8 .
O11 H11 O77 0.84 1.96 2.753(10) 157.8 .
O11 H11 O12 0.84 2.26 2.714(13) 114.3 .
O12 H12 O13 0.84 2.26 2.686(14) 111.5 .
O13 H13 O4 0.84 2.01 2.754(15) 147.4 .
O18 H18 O79 0.84 1.91 2.695(11) 154.9 .
O18 H18 O19 0.84 2.22 2.685(10) 114.7 .
O19 H19 O78 0.84 2.11 2.880(16) 151.6 .
O19 H19 O20 0.84 2.30 2.720(10) 111.4 .
O20 H20 O11 0.84 1.96 2.746(11) 156.2 .
O25 H25 O76 0.84 1.94 2.703(10) 150.5 .
O25 H25 O26 0.84 2.23 2.693(10) 114.9 .
O26 H26 O80B 0.84 2.04 2.810(15) 152.7 .
O26 H26 O27 0.84 2.33 2.757(11) 112.2 .
O27 H27 O18 0.84 1.96 2.721(11) 150.2 .
O36 H36 Cl1 0.84 2.71 3.487(9) 154.1 .
O36 H36 O76 0.84 2.52 3.107(12) 127.8 4_665
O37 H37 O100 0.84 2.27 3.080(9) 161.9 .
O37 H37 Cl1 0.84 2.27 3.080(9) 161.9 .
O38 H38 O75 0.84 1.92 2.670(11) 148.5 .
O38 H38 O37 0.84 2.28 2.719(12) 112.6 .
O43 H43 O52 0.84 1.79 2.629(10) 177.8 .
O44 H44 O11 0.84 2.44 3.017(13) 126.9 .
O44 H44 O77 0.84 2.53 2.951(12) 112.0 .
O45 H45 O36 0.84 1.83 2.664(13) 172.0 .
O50 H50 O59 0.84 1.96 2.671(12) 141.5 .
O51 H51 O80B 0.84 2.15 2.644(15) 117.6 .
O52 H52 O79 0.84 1.92 2.704(12) 154.0 .
O52 H52 O51 0.84 2.25 2.704(11) 113.9 .
O57 H57 O38 0.84 1.91 2.713(10) 160.9 .
O58 H58 O57 0.84 2.30 2.721(10) 111.0 .
O58 H58 O78 0.84 2.33 3.097(15) 152.9 4_666
O58 H58 O20 0.84 2.55 2.998(12) 114.7 4_666
O59 H59 O76 0.84 2.04 2.687(10) 133.7 .
O59 H59 O58 0.84 2.30 2.713(10) 111.0 .
O100 H100 O82 0.84 2.40 3.074(17) 137.2 .
O82 H82 O100 0.84 2.28 3.074(17) 158.0 .
O82 H82 Cl1 0.84 2.28 3.074(17) 158.0 .
O75 H75 O82 0.84 1.80 2.642(19) 177.3 .
O76 H76 O100 0.84 2.46 3.299(9) 173.3 4_566
O76 H76 Cl1 0.84 2.46 3.299(9) 173.3 4_566
O77 H77 O45 0.84 2.23 2.759(13) 121.2 .
O78 H78 O19 0.84 2.28 2.880(16) 128.2 .
O78 H78 O20 0.84 2.37 3.165(15) 159.2 .
O79 H79 O81 0.84 1.88 2.57(3) 139.3 .
O79 H79G O19 0.84 2.26 2.942(12) 138.9 .
O80B H80D O50 0.84 2.26 2.884(15) 130.8 .

loop_
_geom_torsion_atom_site_label_1
_geom_torsion_atom_site_label_2
_geom_torsion_atom_site_label_3
_geom_torsion_atom_site_label_4
_geom_torsion
_geom_torsion_site_symmetry_1
_geom_torsion_site_symmetry_2
_geom_torsion_site_symmetry_3
_geom_torsion_site_symmetry_4
_geom_torsion_publ_flag
C6 C1 C2 C3 0.9(16) . . . . ?
C28 C1 C2 C3 -179.3(10) . . . . ?
C1 C2 C3 C4 -1.6(17) . . . . ?
C1 C2 C3 C7 178.6(10) . . . . ?
C2 C3 C4 O4 179.5(11) . . . . ?
C7 C3 C4 O4 -0.8(18) . . . . ?
C2 C3 C4 C5 1.2(18) . . . . ?
C7 C3 C4 C5 -179.0(11) . . . . ?
C3 C4 C5 O5 177.1(12) . . . . ?
O4 C4 C5 O5 -1.2(18) . . . . ?
C3 C4 C5 C6 -0.3(19) . . . . ?
O4 C4 C5 C6 -178.6(11) . . . . ?
O5 C5 C6 O6 4.3(18) . . . . ?
C4 C5 C6 O6 -178.5(11) . . . . ?
O5 C5 C6 C1 -177.6(12) . . . . ?
C4 C5 C6 C1 -0.4(19) . . . . ?
C2 C1 C6 C5 0.1(17) . . . . ?
C28 C1 C6 C5 -179.7(11) . . . . ?
C2 C1 C6 O6 178.0(10) . . . . ?
C28 C1 C6 O6 -1.7(17) . . . . ?
C4 C3 C7 C8 88.1(13) . . . . ?
C2 C3 C7 C8 -92.1(12) . . . . ?
C4 C3 C7 C29 -144.4(11) . . . . ?
C2 C3 C7 C29 35.4(16) . . . . ?
C3 C7 C8 C13 -95.3(13) . . . . ?
C29 C7 C8 C13 137.7(11) . . . . ?
C3 C7 C8 C9 85.0(13) . . . . ?
C29 C7 C8 C9 -42.1(14) . . . . ?
C13 C8 C9 C10 -2.1(16) . . . . ?
C7 C8 C9 C10 177.7(10) . . . . ?
C8 C9 C10 C11 2.1(16) . . . . ?
C8 C9 C10 C14 179.6(10) . . . . ?
C9 C10 C11 O11 -178.2(10) . . . . ?
C14 C10 C11 O11 4.2(15) . . . . ?
C9 C10 C11 C12 -0.8(16) . . . . ?
C14 C10 C11 C12 -178.4(10) . . . . ?
O11 C11 C12 C13 176.9(11) . . . . ?
C10 C11 C12 C13 -0.5(18) . . . . ?
O11 C11 C12 O12 -2.6(17) . . . . ?
C10 C11 C12 O12 -180.0(10) . . . . ?
C11 C12 C13 O13 -178.3(11) . . . . ?
O12 C12 C13 O13 1.2(18) . . . . ?
C11 C12 C13 C8 0.5(19) . . . . ?
O12 C12 C13 C8 180.0(11) . . . . ?
C9 C8 C13 C12 0.8(17) . . . . ?
C7 C8 C13 C12 -179.0(11) . . . . ?
C9 C8 C13 O13 179.4(11) . . . . ?
C7 C8 C13 O13 -0.3(18) . . . . ?
C11 C10 C14 C15 94.8(12) . . . . ?
C9 C10 C14 C15 -82.7(12) . . . . ?
C11 C10 C14 C30 -136.2(10) . . . . ?
C9 C10 C14 C30 46.2(14) . . . . ?
C10 C14 C15 C20 -87.5(13) . . . . ?
C30 C14 C15 C20 144.3(11) . . . . ?
C10 C14 C15 C16 89.9(12) . . . . ?
C30 C14 C15 C16 -38.3(15) . . . . ?
C20 C15 C16 C17 -2.4(17) . . . . ?
C14 C15 C16 C17 -179.9(11) . . . . ?
C15 C16 C17 C18 0.3(17) . . . . ?
C15 C16 C17 C21 178.9(11) . . . . ?
C16 C17 C18 C19 -0.9(17) . . . . ?
C21 C17 C18 C19 -179.6(11) . . . . ?
C16 C17 C18 O18 -179.0(10) . . . . ?
C21 C17 C18 O18 2.3(16) . . . . ?
O18 C18 C19 O19 -0.6(16) . . . . ?
C17 C18 C19 O19 -178.6(10) . . . . ?
O18 C18 C19 C20 -178.1(10) . . . . ?
C17 C18 C19 C20 3.8(17) . . . . ?
O19 C19 C20 O20 -0.9(17) . . . . ?
C18 C19 C20 O20 176.5(10) . . . . ?
O19 C19 C20 C15 176.5(11) . . . . ?
C18 C19 C20 C15 -6.1(18) . . . . ?
C16 C15 C20 C19 5.2(17) . . . . ?
C14 C15 C20 C19 -177.2(11) . . . . ?
C16 C15 C20 O20 -177.5(10) . . . . ?
C14 C15 C20 O20 0.0(18) . . . . ?
C16 C17 C21 C22 -89.3(13) . . . . ?
C18 C17 C21 C22 89.3(12) . . . . ?
C16 C17 C21 C31 36.5(15) . . . . ?
C18 C17 C21 C31 -144.9(10) . . . . ?
C17 C21 C22 C23 85.0(12) . . . . ?
C31 C21 C22 C23 -39.9(13) . . . . ?
C17 C21 C22 C27 -95.2(11) . . . . ?
C31 C21 C22 C27 139.9(9) . . . . ?
C27 C22 C23 C24 -0.1(15) . . . . ?
C21 C22 C23 C24 179.7(9) . . . . ?
C22 C23 C24 C25 1.9(15) . . . . ?
C22 C23 C24 C28 -178.8(9) . . . . ?
C23 C24 C25 O25 177.4(9) . . . . ?
C28 C24 C25 O25 -1.9(15) . . . . ?
C23 C24 C25 C26 -1.6(15) . . . . ?
C28 C24 C25 C26 179.1(9) . . . . ?
O25 C25 C26 O26 1.9(14) . . . . ?
C24 C25 C26 O26 -179.1(9) . . . . ?
O25 C25 C26 C27 -179.4(10) . . . . ?
C24 C25 C26 C27 -0.5(16) . . . . ?
O26 C26 C27 O27 1.8(15) . . . . ?
C25 C26 C27 O27 -176.7(9) . . . . ?
O26 C26 C27 C22 -179.1(9) . . . . ?
C25 C26 C27 C22 2.4(15) . . . . ?
C23 C22 C27 O27 177.0(9) . . . . ?
C21 C22 C27 O27 -2.8(14) . . . . ?
C23 C22 C27 C26 -2.0(14) . . . . ?
C21 C22 C27 C26 178.2(9) . . . . ?
C25 C24 C28 C1 96.5(12) . . . . ?
C23 C24 C28 C1 -82.8(12) . . . . ?
C25 C24 C28 C32 -136.7(10) . . . . ?
C23 C24 C28 C32 44.0(14) . . . . ?
C6 C1 C28 C24 -90.1(13) . . . . ?
C2 C1 C28 C24 90.2(12) . . . . ?
C6 C1 C28 C32 142.5(11) . . . . ?
C2 C1 C28 C32 -37.3(15) . . . . ?
C38 C33 C34 C35 -0.8(16) . . . . ?
C60 C33 C34 C35 -179.4(10) . . . . ?
C33 C34 C35 C36 -0.4(16) . . . . ?
C33 C34 C35 C39 -179.8(10) . . . . ?
C34 C35 C36 O36 179.3(10) . . . . ?
C39 C35 C36 O36 -1.3(17) . . . . ?
C34 C35 C36 C37 2.4(16) . . . . ?
C39 C35 C36 C37 -178.1(10) . . . . ?
O36 C36 C37 C38 179.4(11) . . . . ?
C35 C36 C37 C38 -3.5(18) . . . . ?
O36 C36 C37 O37 2.8(16) . . . . ?
C35 C36 C37 O37 179.9(10) . . . . ?
C36 C37 C38 O38 -179.6(10) . . . . ?
O37 C37 C38 O38 -2.9(16) . . . . ?
C36 C37 C38 C33 2.3(18) . . . . ?
O37 C37 C38 C33 179.0(10) . . . . ?
C34 C33 C38 C37 -0.1(16) . . . . ?
C60 C33 C38 C37 178.5(10) . . . . ?
C34 C33 C38 O38 -178.3(9) . . . . ?
C60 C33 C38 O38 0.3(15) . . . . ?
C34 C35 C39 C61 -41.1(13) . . . . ?
C36 C35 C39 C61 139.5(10) . . . . ?
C34 C35 C39 C40 86.7(12) . . . . ?
C36 C35 C39 C40 -92.7(12) . . . . ?
C61 C39 C40 C45 -144.1(10) . . . . ?
C35 C39 C40 C45 87.8(12) . . . . ?
C61 C39 C40 C41 39.8(14) . . . . ?
C35 C39 C40 C41 -88.3(12) . . . . ?
C45 C40 C41 C42 1.8(15) . . . . ?
C39 C40 C41 C42 177.9(9) . . . . ?
C40 C41 C42 C43 -3.6(15) . . . . ?
C40 C41 C42 C46 178.3(9) . . . . ?
C41 C42 C43 O43 -179.4(10) . . . . ?
C46 C42 C43 O43 -1.2(16) . . . . ?
C41 C42 C43 C44 1.3(16) . . . . ?
C46 C42 C43 C44 179.5(10) . . . . ?
O43 C43 C44 C45 -176.6(11) . . . . ?
C42 C43 C44 C45 2.7(18) . . . . ?
O43 C43 C44 O44 2.3(17) . . . . ?
C42 C43 C44 O44 -178.4(11) . . . . ?
C41 C40 C45 C44 2.5(16) . . . . ?
C39 C40 C45 C44 -173.8(10) . . . . ?
C41 C40 C45 O45 -178.7(9) . . . . ?
C39 C40 C45 O45 5.0(16) . . . . ?
C43 C44 C45 C40 -4.7(18) . . . . ?
O44 C44 C45 C40 176.3(11) . . . . ?
C43 C44 C45 O45 176.5(11) . . . . ?
O44 C44 C45 O45 -2.5(17) . . . . ?
C41 C42 C46 C62 -35.9(14) . . . . ?
C43 C42 C46 C62 146.1(10) . . . . ?
C41 C42 C46 C47 91.6(11) . . . . ?
C43 C42 C46 C47 -86.5(12) . . . . ?
C62 C46 C47 C52 -141.8(10) . . . . ?
C42 C46 C47 C52 90.9(12) . . . . ?
C62 C46 C47 C48 40.6(13) . . . . ?
C42 C46 C47 C48 -86.7(12) . . . . ?
C52 C47 C48 C49 2.5(14) . . . . ?
C46 C47 C48 C49 -179.8(9) . . . . ?
C47 C48 C49 C50 -2.5(15) . . . . ?
C47 C48 C49 C53 179.0(9) . . . . ?
C48 C49 C50 C51 1.7(16) . . . . ?
C53 C49 C50 C51 -179.7(10) . . . . ?
C48 C49 C50 O50 177.1(10) . . . . ?
C53 C49 C50 O50 -4.3(16) . . . . ?
C49 C50 C51 O51 178.3(10) . . . . ?
O50 C50 C51 O51 2.4(16) . . . . ?
C49 C50 C51 C52 -1.1(17) . . . . ?
O50 C50 C51 C52 -177.0(9) . . . . ?
C48 C47 C52 O52 -179.5(9) . . . . ?
C46 C47 C52 O52 2.7(14) . . . . ?
C48 C47 C52 C51 -1.8(15) . . . . ?
C46 C47 C52 C51 -179.5(9) . . . . ?
C50 C51 C52 C47 1.2(16) . . . . ?
O51 C51 C52 C47 -178.3(9) . . . . ?
C50 C51 C52 O52 178.9(10) . . . . ?
O51 C51 C52 O52 -0.6(15) . . . . ?
C48 C49 C53 C54 87.5(11) . . . . ?
C50 C49 C53 C54 -91.0(11) . . . . ?
C48 C49 C53 C63 -38.7(13) . . . . ?
C50 C49 C53 C63 142.8(10) . . . . ?
C63 C53 C54 C59 -142.3(10) . . . . ?
C49 C53 C54 C59 91.8(12) . . . . ?
C63 C53 C54 C55 35.4(15) . . . . ?
C49 C53 C54 C55 -90.6(12) . . . . ?
C59 C54 C55 C56 -1.2(17) . . . . ?
C53 C54 C55 C56 -178.8(10) . . . . ?
C54 C55 C56 C57 -1.6(17) . . . . ?
C54 C55 C56 C60 -178.4(10) . . . . ?
C55 C56 C57 C58 3.3(17) . . . . ?
C60 C56 C57 C58 -179.9(11) . . . . ?
C55 C56 C57 O57 180.0(10) . . . . ?
C60 C56 C57 O57 -3.2(17) . . . . ?
O57 C57 C58 O58 1.9(17) . . . . ?
C56 C57 C58 O58 178.8(10) . . . . ?
O57 C57 C58 C59 -179.1(10) . . . . ?
C56 C57 C58 C59 -2.2(17) . . . . ?
C55 C54 C59 O59 -177.1(10) . . . . ?
C53 C54 C59 O59 0.7(16) . . . . ?
C55 C54 C59 C58 2.4(17) . . . . ?
C53 C54 C59 C58 -179.8(10) . . . . ?
O58 C58 C59 O59 -2.3(16) . . . . ?
C57 C58 C59 O59 178.7(11) . . . . ?
O58 C58 C59 C54 178.3(10) . . . . ?
C57 C58 C59 C54 -0.8(18) . . . . ?
C55 C56 C60 C33 87.5(12) . . . . ?
C57 C56 C60 C33 -89.1(12) . . . . ?
C55 C56 C60 C64 -40.3(15) . . . . ?
C57 C56 C60 C64 143.1(11) . . . . ?
C34 C33 C60 C56 -86.5(12) . . . . ?
C38 C33 C60 C56 95.0(12) . . . . ?
C34 C33 C60 C64 41.2(14) . . . . ?
C38 C33 C60 C64 -137.3(10) . . . . ?
